data_9011860
loop_
_publ_author_name
'Organova, N. I.'
'Drits, V. A.'
'Dmitrik, A. L.'

_publ_section_title
;Structural study of tochilinite. II. Acicular variety: Unusual diffraction
 patterns Note: sulfide layer portion of structure only Note: corrections to
 Fe5 from ICSD
;
_journal_name_full 'Soviet Physics Crystallography'
_journal_page_first 606
_journal_page_last 609
_journal_volume 18
_journal_year 1974
_chemical_formula_sum 'Fe4 S5'
_chemical_name_mineral Tochilinite
_space_group_IT_number 1
_symmetry_space_group_name_Hall 'P 1'
_symmetry_space_group_name_H-M 'P 1'
_cell_angle_alpha 87.33
_cell_angle_beta 94.5
_cell_angle_gamma 92
_cell_length_a 8.34
_cell_length_b 8.54
_cell_length_c 10.74
_cell_formula_units_Z 2
_cell_volume 761.381
_database_code_amcsd 0015564
_exptl_crystal_density_diffrn 1.674
_cod_database_code 9011860

loop_
_space_group_symop_operation_xyz
x,y,z

loop_
_atom_site_label
_atom_site_fract_x
_atom_site_fract_y
_atom_site_fract_z
_atom_site_U_iso_or_equiv
Fe1 0.29000 0.09200 0.00000 0.00253
Fe2 0.58200 0.20600 0.00000 0.00253
Fe3 0.90600 0.28700 0.00000 0.00253
Fe4 0.22600 0.41100 0.00000 0.00253
Fe5 0.71000 0.90800 0.00000 0.00253
Fe6 0.41800 0.79400 0.00000 0.00253
Fe7 0.09400 0.71300 0.00000 0.00253
Fe8 0.77400 0.58900 0.00000 0.00253
S1 0.50000 0.00000 0.12900 0.00253
S2 0.79000 0.10700 -0.12900 0.00253
S3 0.09300 0.20100 0.12900 0.00253
S4 0.38600 0.30700 -0.12900 0.00253
S5 0.69200 0.38700 0.12900 0.00253
S6 0.00000 0.50000 -0.12900 0.00253
S7 0.21000 0.89300 -0.12900 0.00253
S8 0.90700 0.79900 0.12900 0.00253
S9 0.61400 0.69300 -0.12900 0.00253
S10 0.30800 0.61100 0.12900 0.00253

loop_
_cod_related_entry_id
_cod_related_entry_database
_cod_related_entry_code
1 AMCSD 0015564
